data_4125345
loop_
_publ_author_name
'Metrano, Anthony J.'
'Abascal, Nadia C.'
'Mercado, Brandon Q.'
'Paulson, Eric K.'
'Hurtley, Anna E.'
'Miller, Scott J.'

_publ_section_title
;
 Diversity of Secondary Structure in Catalytic Peptides with
 \b-Turn-Biased Sequences.
;
_journal_issue 1
_journal_name_full 'Journal of the American Chemical Society'
_journal_page_first 492
_journal_page_last 516
_journal_paper_doi 10.1021/jacs.6b11348
_journal_volume 139
_journal_year 2017
_chemical_absolute_configuration syn
_chemical_formula_moiety 'C24 H43 N5 O7'
_chemical_formula_sum 'C24 H43 N5 O7'
_chemical_formula_weight 513.63
_space_group_crystal_system orthorhombic
_space_group_IT_number 19
_space_group_name_Hall 'P 2ac 2ab'
_space_group_name_H-M_alt 'P 21 21 21'
_symmetry_space_group_name_Hall 'P 2ac 2ab'
_symmetry_space_group_name_H-M 'P 21 21 21'
_atom_sites_solution_hydrogens mixed
_atom_sites_solution_primary SHELXT
_atom_sites_solution_secondary difmap
_audit_creation_method SHELXL-2014/7
_cell_angle_alpha 90
_cell_angle_beta 90
_cell_angle_gamma 90
_cell_formula_units_Z 8
_cell_length_a 16.1450(11)
_cell_length_b 16.2685(11)
_cell_length_c 21.7425(15)
_cell_measurement_reflns_used 1154
_cell_measurement_temperature 93(2)
_cell_measurement_theta_max 68.3
_cell_measurement_theta_min 2.7
_cell_volume 5710.8(7)
_computing_cell_refinement 'CrystalClear-SM Expert 2.0 r15 (Rigaku, 2011)'
_computing_data_collection 'CrystalClear-SM Expert 2.0 r15 (Rigaku, 2011)'
_computing_data_reduction 'CrystalClear-SM Expert 2.0 r15 (Rigaku, 2011)'
_computing_molecular_graphics
; 
Dolomanov, O.V.; Bourhis, L.J.; Gildea, R.J.; Howard, J.A.K.; Puschmann, H., 
OLEX2: A complete structure solution, refinement and analysis program 
(2009). J. Appl. Cryst., 42, 339-341. 
;
_computing_publication_material 'CIFTAB-2014/2 (Sheldrick, 2014)'
_computing_structure_refinement 'SHELXL-2014/7 (Sheldrick, 2014)'
_computing_structure_solution 'SHELXT-2014/5 (Sheldrick, 2014)'
_diffrn_ambient_temperature 93(2)
_diffrn_detector_area_resol_mean 22.2
_diffrn_measured_fraction_theta_full 1.000
_diffrn_measured_fraction_theta_max 0.998
_diffrn_measurement_device_type 'Rigaku Saturn 944+ CCD'
_diffrn_measurement_method \w
_diffrn_radiation_type CuK\a
_diffrn_radiation_wavelength 1.54178
_diffrn_reflns_av_R_equivalents 0.1747
_diffrn_reflns_av_unetI/netI 0.0517
_diffrn_reflns_Laue_measured_fraction_full 1.000
_diffrn_reflns_Laue_measured_fraction_max 0.998
_diffrn_reflns_limit_h_max 19
_diffrn_reflns_limit_h_min -19
_diffrn_reflns_limit_k_max 19
_diffrn_reflns_limit_k_min -19
_diffrn_reflns_limit_l_max 26
_diffrn_reflns_limit_l_min -26
_diffrn_reflns_number 206222
_diffrn_reflns_point_group_measured_fraction_full 1.000
_diffrn_reflns_point_group_measured_fraction_max 0.997
_diffrn_reflns_theta_full 67.679
_diffrn_reflns_theta_max 67.972
_diffrn_reflns_theta_min 3.393
_diffrn_source 'microfocus rotating anode'
_exptl_absorpt_coefficient_mu 0.725
_exptl_absorpt_correction_T_max 1.000
_exptl_absorpt_correction_T_min 0.870
_exptl_absorpt_correction_type multi-scan
_exptl_absorpt_process_details 'Jacobson, R. (1998) Private Communication'
_exptl_crystal_colour Colorless
_exptl_crystal_density_diffrn 1.195
_exptl_crystal_density_method 'not measured'
_exptl_crystal_description Prism
_exptl_crystal_F_000 2224
_exptl_crystal_size_max 0.200
_exptl_crystal_size_mid 0.020
_exptl_crystal_size_min 0.020
_refine_diff_density_max 0.352
_refine_diff_density_min -0.265
_refine_diff_density_rms 0.049
_refine_ls_abs_structure_details
; 
 Flack x determined using 2473 quotients [(I+)-(I-)]/[(I+)+(I-)] 
 (Parsons, Flack and Wagner, Acta Cryst. B69 (2013) 249-259). 
;
_refine_ls_abs_structure_Flack 0.09(10)
_refine_ls_extinction_method none
_refine_ls_goodness_of_fit_ref 1.048
_refine_ls_hydrogen_treatment mixed
_refine_ls_matrix_type full
_refine_ls_number_parameters 721
_refine_ls_number_reflns 10361
_refine_ls_number_restraints 50
_refine_ls_restrained_S_all 1.049
_refine_ls_R_factor_all 0.1062
_refine_ls_R_factor_gt 0.0592
_refine_ls_shift/su_max 0.000
_refine_ls_shift/su_mean 0.000
_refine_ls_structure_factor_coef Fsqd
_refine_ls_weighting_details 'w=1/[\s^2^(Fo^2^)+(0.0524P)^2^+4.3152P] where P=(Fo^2^+2Fc^2^)/3'
_refine_ls_weighting_scheme calc
_refine_ls_wR_factor_gt 0.1260
_refine_ls_wR_factor_ref 0.1479
_reflns_Friedel_coverage 0.811
_reflns_Friedel_fraction_full 1.000
_reflns_Friedel_fraction_max 0.995
_reflns_number_gt 6943
_reflns_number_total 10361
_reflns_threshold_expression 'I > 2\s(I)'
_cod_data_source_file ja6b11348_si_032.cif
_cod_data_source_block 007-16123
_cod_depositor_comments 'Adding full bibliography for 4125336--4125366.cif.'
_cod_database_code 4125345
_shelx_shelxl_version_number 2014/7
_shelx_space_group_comment
; 
The symmetry employed for this shelxl refinement is uniquely defined 
by the following loop, which should always be used as a source of 
symmetry information in preference to the above space-group names. 
They are only intended as comments. 
;
_shelx_estimated_absorpt_t_min 0.868
_shelx_estimated_absorpt_t_max 0.986

loop_
_space_group_symop_operation_xyz
'x, y, z'
'-x+1/2, -y, z+1/2'
'-x, y+1/2, -z+1/2'
'x+1/2, -y+1/2, -z'

loop_
_atom_site_label
_atom_site_type_symbol
_atom_site_fract_x
_atom_site_fract_y
_atom_site_fract_z
_atom_site_U_iso_or_equiv
_atom_site_adp_type
_atom_site_occupancy
_atom_site_site_symmetry_order
_atom_site_calc_flag
_atom_site_refinement_flags_posn
_atom_site_refinement_flags_adp
_atom_site_refinement_flags_occupancy
_atom_site_disorder_assembly
_atom_site_disorder_group
O1A O 0.1537(3) 0.3569(3) 0.8207(2) 0.0778(16) Uani 1 1 d . . . . .
O2A O 0.1077(3) 0.3851(3) 0.9147(2) 0.0650(13) Uani 1 1 d . . . . .
O3A O 0.3546(4) 0.5168(3) 0.89842(19) 0.0793(16) Uani 1 1 d . . . . .
O4A O 0.3540(2) 0.6243(2) 0.71781(18) 0.0481(10) Uani 1 1 d . . . . .
O5A O 0.2102(2) 0.4421(2) 0.69334(15) 0.0360(9) Uani 1 1 d . . . . .
O6A O 0.3587(2) 0.3153(2) 0.72319(15) 0.0362(8) Uani 1 1 d . . . . .
O7A O 0.2953(2) 0.2057(2) 0.76978(16) 0.0391(9) Uani 1 1 d . . . . .
N1A N 0.2651(3) 0.4807(3) 0.8238(2) 0.0426(12) Uani 1 1 d D . . . .
H1A H 0.253(4) 0.474(4) 0.7810(14) 0.07(2) Uiso 1 1 d D . . . .
N2A N 0.3851(3) 0.4901(3) 0.7336(2) 0.0349(10) Uani 1 1 d D . . . .
H2A H 0.373(3) 0.4360(19) 0.723(2) 0.036(15) Uiso 1 1 d D . . . .
N3A N 0.3111(3) 0.4462(2) 0.62166(17) 0.0294(10) Uani 1 1 d . . . . .
N4A N 0.2355(3) 0.2653(3) 0.68977(19) 0.0332(10) Uani 1 1 d D . . . .
H4A H 0.200(4) 0.219(3) 0.691(3) 0.08(2) Uiso 1 1 d D . . . .
N5A N 0.1446(3) 0.3629(3) 0.55109(19) 0.0422(12) Uani 1 1 d . . . . .
C1A C 0.1034(5) 0.2820(6) 0.8207(4) 0.101(3) Uani 1 1 d . . . . .
H1AA H 0.1118 0.2522 0.7821 0.152 Uiso 1 1 calc R U . . .
H1AB H 0.0447 0.2966 0.8249 0.152 Uiso 1 1 calc R U . . .
H1AC H 0.1198 0.2469 0.8553 0.152 Uiso 1 1 calc R U . . .
C2A C 0.1486(4) 0.4043(4) 0.8705(3) 0.0505(16) Uani 1 1 d . . . . .
C3A C 0.1915(5) 0.4829(4) 0.8631(3) 0.064(2) Uani 1 1 d D . . . .
H3A H 0.2056 0.5066 0.9042 0.077 Uiso 0.8 1 calc R U P A 1
H3AA H 0.2262 0.4713 0.9002 0.077 Uiso 0.2 1 calc R U P B 2
C4A C 0.3392(4) 0.5018(4) 0.8439(3) 0.0457(15) Uani 1 1 d . . . . .
C5A C 0.4095(4) 0.5032(4) 0.7967(3) 0.0471(15) Uani 1 1 d . . . . .
H5AA H 0.4379 0.5570 0.7995 0.057 Uiso 1 1 calc R U . . .
H5AB H 0.4503 0.4603 0.8081 0.057 Uiso 1 1 calc R U . . .
C6A C 0.3562(3) 0.5530(3) 0.6996(2) 0.0340(12) Uani 1 1 d . . . . .
C7A C 0.3280(3) 0.5334(3) 0.6343(2) 0.0384(13) Uani 1 1 d . . . . .
H7A H 0.2777 0.5667 0.6243 0.046 Uiso 1 1 calc R U . . .
C8A C 0.3970(5) 0.5542(5) 0.5886(3) 0.074(2) Uani 1 1 d . . . . .
H8AA H 0.3883 0.6096 0.5710 0.089 Uiso 1 1 calc R U . . .
H8AB H 0.4516 0.5530 0.6092 0.089 Uiso 1 1 calc R U . . .
C9A C 0.3935(6) 0.4936(5) 0.5416(4) 0.083(3) Uani 1 1 d . . . . .
H9AA H 0.4497 0.4831 0.5252 0.099 Uiso 1 1 calc R U . . .
H9AB H 0.3580 0.5131 0.5074 0.099 Uiso 1 1 calc R U . . .
C10A C 0.3583(3) 0.4161(3) 0.5684(2) 0.0383(13) Uani 1 1 d . . . . .
H10A H 0.3218 0.3878 0.5386 0.046 Uiso 1 1 calc R U . . .
H10B H 0.4029 0.3780 0.5813 0.046 Uiso 1 1 calc R U . . .
C11A C 0.2511(3) 0.4072(3) 0.6526(2) 0.0295(11) Uani 1 1 d . . . . .
C12A C 0.2328(3) 0.3177(3) 0.6358(2) 0.0311(12) Uani 1 1 d . . . . .
H12A H 0.2740 0.2979 0.6048 0.037 Uiso 1 1 calc R U . . .
C13A C 0.3017(3) 0.2659(3) 0.7275(2) 0.0334(12) Uani 1 1 d . . . . .
C14A C 0.3602(4) 0.1955(4) 0.8167(2) 0.0473(15) Uani 1 1 d . . . . .
C15A C 0.3263(4) 0.1245(4) 0.8552(3) 0.066(2) Uani 1 1 d . . . . .
H15A H 0.2724 0.1399 0.8723 0.099 Uiso 1 1 calc R U . . .
H15B H 0.3649 0.1123 0.8887 0.099 Uiso 1 1 calc R U . . .
H15C H 0.3200 0.0757 0.8291 0.099 Uiso 1 1 calc R U . . .
C16A C 0.3678(6) 0.2725(5) 0.8554(3) 0.080(2) Uani 1 1 d . . . . .
H16A H 0.3914 0.3168 0.8304 0.119 Uiso 1 1 calc R U . . .
H16B H 0.4041 0.2616 0.8906 0.119 Uiso 1 1 calc R U . . .
H16C H 0.3129 0.2888 0.8702 0.119 Uiso 1 1 calc R U . . .
C17A C 0.4405(4) 0.1703(5) 0.7875(3) 0.063(2) Uani 1 1 d . . . . .
H17A H 0.4314 0.1217 0.7618 0.095 Uiso 1 1 calc R U . . .
H17B H 0.4810 0.1575 0.8196 0.095 Uiso 1 1 calc R U . . .
H17C H 0.4614 0.2154 0.7620 0.095 Uiso 1 1 calc R U . . .
C18A C 0.1205(4) 0.5389(4) 0.8294(3) 0.0398(16) Uani 0.8 1 d D U P C 1
H18A H 0.1123 0.5186 0.7869 0.048 Uiso 0.8 1 calc R U P C 1
H18B H 0.0675 0.5324 0.8517 0.048 Uiso 0.8 1 calc R U P C 1
C19A C 0.1414(7) 0.6220(5) 0.8274(4) 0.053(2) Uani 0.8 1 d . U P C 1
H19A H 0.1970 0.6262 0.8074 0.063 Uiso 0.8 1 calc R U P C 1
C20A C 0.0786(5) 0.6719(5) 0.7865(4) 0.060(2) Uani 0.8 1 d D U P C 1
H20A H 0.0755 0.6470 0.7455 0.090 Uiso 0.8 1 calc R U P C 1
H20B H 0.0975 0.7289 0.7828 0.090 Uiso 0.8 1 calc R U P C 1
H20C H 0.0237 0.6709 0.8057 0.090 Uiso 0.8 1 calc R U P C 1
C21A C 0.1471(7) 0.6666(5) 0.8894(4) 0.071(3) Uani 0.8 1 d D U P C 1
H21A H 0.0930 0.6652 0.9098 0.106 Uiso 0.8 1 calc R U P C 1
H21B H 0.1636 0.7238 0.8826 0.106 Uiso 0.8 1 calc R U P C 1
H21C H 0.1883 0.6392 0.9154 0.106 Uiso 0.8 1 calc R U P C 1
C19C C 0.134(2) 0.644(3) 0.8306(9) 0.053(2) Uani 0.2 1 d D U P C 2
H19C H 0.1780 0.6871 0.8329 0.063 Uiso 0.2 1 calc R U P C 2
C20C C 0.152(2) 0.6148(19) 0.7743(12) 0.052(8) Uani 0.2 1 d D U P C 2
H20D H 0.1468 0.5548 0.7741 0.079 Uiso 0.2 1 calc R U P C 2
H20E H 0.2091 0.6300 0.7635 0.079 Uiso 0.2 1 calc R U P C 2
H20F H 0.1139 0.6385 0.7441 0.079 Uiso 0.2 1 calc R U P C 2
C21C C 0.0754(18) 0.6829(17) 0.8642(14) 0.043(6) Uani 0.2 1 d D U P C 2
H21D H 0.0939 0.7389 0.8735 0.064 Uiso 0.2 1 calc R U P C 2
H21E H 0.0664 0.6529 0.9027 0.064 Uiso 0.2 1 calc R U P C 2
H21F H 0.0236 0.6850 0.8408 0.064 Uiso 0.2 1 calc R U P C 2
C22A C 0.1464(4) 0.3153(4) 0.6083(2) 0.0439(14) Uani 1 1 d . . . . .
H22A H 0.1304 0.2577 0.5998 0.053 Uiso 1 1 calc R U . . .
H22B H 0.1062 0.3386 0.6379 0.053 Uiso 1 1 calc R U . . .
C23A C 0.0764(5) 0.4187(4) 0.5481(3) 0.065(2) Uani 1 1 d . . . . .
H23A H 0.0245 0.3882 0.5526 0.097 Uiso 1 1 calc R U . . .
H23B H 0.0769 0.4471 0.5084 0.097 Uiso 1 1 calc R U . . .
H23C H 0.0812 0.4591 0.5814 0.097 Uiso 1 1 calc R U . . .
C24A C 0.1441(5) 0.3102(4) 0.4979(3) 0.068(2) Uani 1 1 d . . . . .
H24A H 0.1920 0.2732 0.4995 0.102 Uiso 1 1 calc R U . . .
H24B H 0.1470 0.3438 0.4606 0.102 Uiso 1 1 calc R U . . .
H24C H 0.0930 0.2777 0.4975 0.102 Uiso 1 1 calc R U . . .
O1B O 0.3111(3) 0.8490(3) 0.5304(2) 0.0629(13) Uani 1 1 d . . . . .
O2B O 0.3665(3) 0.9032(3) 0.4454(2) 0.0741(15) Uani 1 1 d . . . . .
O3B O 0.1305(2) 1.0142(3) 0.47986(16) 0.0526(11) Uani 1 1 d . . . . .
O4B O 0.1304(2) 1.1237(2) 0.65880(16) 0.0393(9) Uani 1 1 d . . . . .
O5B O 0.2825(2) 0.9446(2) 0.68119(15) 0.0345(8) Uani 1 1 d . . . . .
O6B O 0.1307(2) 0.8116(2) 0.65935(15) 0.0336(8) Uani 1 1 d . . . . .
O7B O 0.1964(2) 0.7088(2) 0.60704(15) 0.0356(9) Uani 1 1 d . . . . .
N1B N 0.2236(3) 0.9853(3) 0.55502(19) 0.0367(11) Uani 1 1 d D . . . .
H1B H 0.231(2) 0.977(3) 0.5963(12) 0.013(11) Uiso 1 1 d D . . . .
N2B N 0.1034(2) 0.9887(3) 0.64495(18) 0.0284(9) Uani 1 1 d D . . . .
H2B H 0.109(3) 0.9351(19) 0.660(2) 0.038(15) Uiso 1 1 d D . . . .
N3B N 0.1838(3) 0.9480(2) 0.75329(18) 0.0304(10) Uani 1 1 d . . . . .
N4B N 0.2595(3) 0.7676(3) 0.6855(2) 0.0355(11) Uani 1 1 d D . . . .
H4B H 0.294(3) 0.721(2) 0.686(2) 0.041(16) Uiso 1 1 d D . . . .
N5B N 0.3573(3) 0.8677(3) 0.82100(19) 0.0405(11) Uani 1 1 d . . . . .
C1B C 0.3479(6) 0.7708(5) 0.5135(5) 0.111(4) Uani 1 1 d . . . . .
H1BA H 0.3237 0.7517 0.4747 0.167 Uiso 1 1 calc R U . . .
H1BB H 0.3368 0.7303 0.5459 0.167 Uiso 1 1 calc R U . . .
H1BC H 0.4078 0.7775 0.5086 0.167 Uiso 1 1 calc R U . . .
C2B C 0.3269(4) 0.9099(4) 0.4926(3) 0.0507(16) Uani 1 1 d . . . . .
C3B C 0.2960(3) 0.9912(4) 0.5154(2) 0.0407(14) Uani 1 1 d . . . . .
H3B H 0.2815 1.0260 0.4790 0.049 Uiso 1 1 calc R U . . .
C4B C 0.1475(3) 0.9998(3) 0.5343(2) 0.0359(12) Uani 1 1 d . . . . .
C5B C 0.0777(3) 0.9994(3) 0.5814(2) 0.0322(12) Uani 1 1 d . . . . .
H5BA H 0.0471 1.0519 0.5780 0.039 Uiso 1 1 calc R U . . .
H5BB H 0.0387 0.9546 0.5707 0.039 Uiso 1 1 calc R U . . .
C6B C 0.1320(3) 1.0521(3) 0.6777(2) 0.0311(12) Uani 1 1 d . . . . .
C7B C 0.1666(3) 1.0353(3) 0.7414(2) 0.0354(12) Uani 1 1 d . . . . .
H7B H 0.2191 1.0673 0.7466 0.043 Uiso 1 1 calc R U . . .
C8B C 0.1062(4) 1.0600(4) 0.7922(3) 0.0568(18) Uani 1 1 d . . . . .
H8BA H 0.1360 1.0815 0.8286 0.068 Uiso 1 1 calc R U . . .
H8BB H 0.0667 1.1021 0.7775 0.068 Uiso 1 1 calc R U . . .
C9B C 0.0620(5) 0.9797(5) 0.8071(3) 0.072(2) Uani 1 1 d . . . . .
H9BA H 0.0177 0.9680 0.7768 0.087 Uiso 1 1 calc R U . . .
H9BB H 0.0376 0.9811 0.8489 0.087 Uiso 1 1 calc R U . . .
C10B C 0.1314(4) 0.9162(4) 0.8030(3) 0.0549(17) Uani 1 1 d . . . . .
H10C H 0.1625 0.9128 0.8422 0.066 Uiso 1 1 calc R U . . .
H10D H 0.1093 0.8611 0.7928 0.066 Uiso 1 1 calc R U . . .
C11B C 0.2437(3) 0.9093(3) 0.7222(2) 0.0297(12) Uani 1 1 d . . . . .
C12B C 0.2649(3) 0.8210(3) 0.7399(2) 0.0301(11) Uani 1 1 d . . . . .
H12B H 0.2261 0.8012 0.7726 0.036 Uiso 1 1 calc R U . . .
C13B C 0.1902(3) 0.7663(3) 0.6512(2) 0.0329(12) Uani 1 1 d . . . . .
C14B C 0.1244(3) 0.6896(4) 0.5670(2) 0.0396(13) Uani 1 1 d . . . . .
C15B C 0.0592(4) 0.6490(4) 0.6068(3) 0.0472(15) Uani 1 1 d . . . . .
H15D H 0.0826 0.5997 0.6260 0.071 Uiso 1 1 calc R U . . .
H15E H 0.0116 0.6337 0.5813 0.071 Uiso 1 1 calc R U . . .
H15F H 0.0414 0.6874 0.6389 0.071 Uiso 1 1 calc R U . . .
C16B C 0.1607(4) 0.6279(4) 0.5218(3) 0.0528(17) Uani 1 1 d . . . . .
H16D H 0.2070 0.6533 0.4997 0.079 Uiso 1 1 calc R U . . .
H16E H 0.1179 0.6113 0.4924 0.079 Uiso 1 1 calc R U . . .
H16F H 0.1805 0.5796 0.5443 0.079 Uiso 1 1 calc R U . . .
C17B C 0.0932(4) 0.7655(4) 0.5337(3) 0.0483(15) Uani 1 1 d . . . . .
H17D H 0.0627 0.8004 0.5625 0.072 Uiso 1 1 calc R U . . .
H17E H 0.0564 0.7488 0.5000 0.072 Uiso 1 1 calc R U . . .
H17F H 0.1403 0.7961 0.5169 0.072 Uiso 1 1 calc R U . . .
C18B C 0.3681(3) 1.0326(3) 0.5503(2) 0.0379(13) Uani 1 1 d . . . . .
H18E H 0.3780 1.0022 0.5890 0.045 Uiso 1 1 calc R U . . .
H18F H 0.4190 1.0282 0.5250 0.045 Uiso 1 1 calc R U . . .
C19B C 0.3528(4) 1.1231(4) 0.5654(3) 0.0443(14) Uani 1 1 d . . . . .
H19B H 0.2985 1.1278 0.5873 0.053 Uiso 1 1 calc R U . . .
C20B C 0.3492(5) 1.1754(4) 0.5071(3) 0.072(2) Uani 1 1 d . . . . .
H20G H 0.3998 1.1671 0.4831 0.108 Uiso 1 1 calc R U . . .
H20H H 0.3442 1.2335 0.5183 0.108 Uiso 1 1 calc R U . . .
H20I H 0.3010 1.1590 0.4825 0.108 Uiso 1 1 calc R U . . .
C21B C 0.4202(4) 1.1544(5) 0.6075(4) 0.066(2) Uani 1 1 d . . . . .
H21G H 0.4191 1.1235 0.6462 0.099 Uiso 1 1 calc R U . . .
H21H H 0.4112 1.2129 0.6160 0.099 Uiso 1 1 calc R U . . .
H21I H 0.4742 1.1471 0.5877 0.099 Uiso 1 1 calc R U . . .
C22B C 0.3531(3) 0.8201(3) 0.7637(2) 0.0350(12) Uani 1 1 d . . . . .
H22C H 0.3709 0.7628 0.7714 0.042 Uiso 1 1 calc R U . . .
H22D H 0.3907 0.8444 0.7327 0.042 Uiso 1 1 calc R U . . .
C23B C 0.4352(4) 0.9098(5) 0.8276(3) 0.067(2) Uani 1 1 d . . . . .
H23D H 0.4806 0.8699 0.8251 0.100 Uiso 1 1 calc R U . . .
H23E H 0.4369 0.9377 0.8675 0.100 Uiso 1 1 calc R U . . .
H23F H 0.4412 0.9504 0.7946 0.100 Uiso 1 1 calc R U . . .
C24B C 0.3406(5) 0.8179(5) 0.8736(3) 0.074(2) Uani 1 1 d . . . . .
H24D H 0.2876 0.7894 0.8680 0.110 Uiso 1 1 calc R U . . .
H24E H 0.3376 0.8528 0.9103 0.110 Uiso 1 1 calc R U . . .
H24F H 0.3850 0.7774 0.8787 0.110 Uiso 1 1 calc R U . . .
C18C C 0.1757(16) 0.5752(11) 0.8864(11) 0.034(5) Uani 0.2 1 d D U P C 2
H18C H 0.2289 0.5980 0.9013 0.040 Uiso 0.2 1 calc R U P C 2
H18D H 0.1373 0.5732 0.9219 0.040 Uiso 0.2 1 calc R U P C 2

loop_
_atom_site_aniso_label
_atom_site_aniso_U_11
_atom_site_aniso_U_22
_atom_site_aniso_U_33
_atom_site_aniso_U_23
_atom_site_aniso_U_13
_atom_site_aniso_U_12
O1A 0.080(3) 0.087(4) 0.067(3) -0.025(3) 0.036(3) -0.024(3)
O2A 0.081(3) 0.066(3) 0.048(2) 0.004(2) 0.025(2) 0.004(3)
O3A 0.126(4) 0.076(3) 0.036(2) -0.011(2) -0.019(3) -0.008(3)
O4A 0.049(2) 0.030(2) 0.066(3) -0.010(2) -0.018(2) -0.0003(19)
O5A 0.041(2) 0.038(2) 0.0286(19) -0.0031(16) 0.0025(17) 0.0028(17)
O6A 0.038(2) 0.033(2) 0.037(2) 0.0041(16) -0.0035(17) -0.0018(18)
O7A 0.042(2) 0.041(2) 0.035(2) 0.0157(17) -0.0064(17) -0.0024(17)
N1A 0.052(3) 0.046(3) 0.030(2) -0.002(2) 0.009(2) 0.001(2)
N2A 0.033(2) 0.030(3) 0.041(3) 0.002(2) 0.000(2) -0.001(2)
N3A 0.039(2) 0.026(2) 0.023(2) 0.0051(18) 0.0029(18) -0.0009(19)
N4A 0.040(3) 0.032(3) 0.028(2) 0.004(2) -0.003(2) -0.003(2)
N5A 0.044(3) 0.054(3) 0.030(2) 0.004(2) -0.009(2) -0.004(2)
C1A 0.083(6) 0.122(8) 0.099(6) -0.055(6) 0.041(5) -0.049(6)
C2A 0.056(4) 0.057(4) 0.039(3) 0.006(3) 0.018(3) 0.014(3)
C3A 0.093(5) 0.040(4) 0.060(4) 0.003(3) 0.048(4) 0.006(4)
C4A 0.067(4) 0.033(3) 0.037(3) -0.005(3) -0.005(3) -0.003(3)
C5A 0.048(3) 0.046(4) 0.047(3) -0.003(3) -0.024(3) -0.002(3)
C6A 0.029(3) 0.030(3) 0.042(3) -0.003(3) 0.002(2) -0.007(2)
C7A 0.042(3) 0.034(3) 0.039(3) 0.003(3) 0.003(2) -0.002(3)
C8A 0.103(6) 0.055(4) 0.065(4) 0.007(4) 0.036(4) -0.024(4)
C9A 0.112(6) 0.065(5) 0.071(5) -0.009(4) 0.046(5) -0.022(5)
C10A 0.042(3) 0.044(3) 0.029(3) -0.004(2) 0.011(2) 0.000(3)
C11A 0.031(3) 0.035(3) 0.023(3) 0.002(2) -0.004(2) 0.002(2)
C12A 0.038(3) 0.031(3) 0.025(3) 0.006(2) -0.004(2) -0.005(2)
C13A 0.039(3) 0.031(3) 0.030(3) 0.001(2) 0.002(2) 0.004(3)
C14A 0.048(4) 0.061(4) 0.033(3) 0.014(3) -0.013(3) 0.005(3)
C15A 0.070(5) 0.073(5) 0.055(4) 0.042(4) -0.006(4) 0.005(4)
C16A 0.122(7) 0.074(5) 0.043(4) 0.001(4) -0.031(4) 0.013(5)
C17A 0.048(4) 0.076(5) 0.065(4) 0.027(4) -0.006(3) 0.012(4)
C18A 0.039(4) 0.042(4) 0.038(4) 0.002(3) 0.007(3) -0.003(3)
C19A 0.062(4) 0.036(5) 0.060(4) -0.017(3) -0.010(3) 0.019(4)
C20A 0.057(5) 0.047(5) 0.077(6) 0.014(4) -0.009(4) -0.012(4)
C21A 0.102(8) 0.051(5) 0.060(5) -0.017(4) 0.001(5) -0.007(5)
C19C 0.062(4) 0.036(5) 0.060(4) -0.017(3) -0.010(3) 0.019(4)
C20C 0.064(18) 0.045(16) 0.049(9) -0.011(8) -0.010(9) 0.041(15)
C21C 0.054(12) 0.023(12) 0.052(13) -0.006(10) 0.003(10) 0.010(10)
C22A 0.053(4) 0.043(3) 0.035(3) 0.012(3) -0.008(3) -0.010(3)
C23A 0.094(5) 0.046(4) 0.056(4) 0.010(3) -0.009(4) 0.017(4)
C24A 0.095(6) 0.075(5) 0.034(3) 0.005(3) 0.006(4) 0.022(4)
O1B 0.065(3) 0.043(3) 0.081(3) -0.003(2) 0.039(3) -0.001(2)
O2B 0.067(3) 0.105(4) 0.051(3) -0.015(3) 0.023(2) 0.012(3)
O3B 0.053(2) 0.076(3) 0.028(2) 0.010(2) -0.0019(18) 0.001(2)
O4B 0.047(2) 0.029(2) 0.042(2) 0.0062(17) 0.0005(18) -0.0013(17)
O5B 0.0339(19) 0.040(2) 0.0298(18) 0.0019(17) -0.0009(16) -0.0043(17)
O6B 0.037(2) 0.033(2) 0.0305(18) -0.0024(16) -0.0040(16) 0.0004(17)
O7B 0.036(2) 0.038(2) 0.0324(19) -0.0142(16) -0.0064(16) -0.0022(16)
N1B 0.032(2) 0.053(3) 0.025(2) 0.004(2) 0.0068(18) -0.001(2)
N2B 0.029(2) 0.030(3) 0.026(2) 0.0025(19) 0.0038(17) -0.0021(19)
N3B 0.039(2) 0.027(2) 0.025(2) 0.0011(18) 0.0053(19) -0.0007(19)
N4B 0.035(3) 0.036(3) 0.036(2) -0.010(2) -0.009(2) 0.005(2)
N5B 0.042(3) 0.047(3) 0.032(2) -0.002(2) -0.005(2) -0.007(2)
C1B 0.093(6) 0.046(5) 0.195(11) -0.012(6) 0.076(7) 0.013(5)
C2B 0.040(3) 0.067(4) 0.045(3) -0.019(3) 0.013(3) -0.005(3)
C3B 0.037(3) 0.054(4) 0.031(3) 0.001(3) 0.014(2) 0.004(3)
C4B 0.042(3) 0.036(3) 0.030(3) 0.002(2) 0.003(2) 0.004(3)
C5B 0.028(3) 0.038(3) 0.030(3) 0.001(2) 0.001(2) 0.003(2)
C6B 0.030(3) 0.031(3) 0.032(3) 0.000(2) 0.006(2) 0.001(2)
C7B 0.045(3) 0.031(3) 0.030(3) -0.001(2) -0.002(2) 0.000(2)
C8B 0.083(5) 0.056(4) 0.031(3) -0.003(3) 0.012(3) 0.018(4)
C9B 0.091(5) 0.065(5) 0.060(4) 0.015(4) 0.047(4) 0.023(4)
C10B 0.074(4) 0.050(4) 0.041(3) 0.009(3) 0.029(3) 0.014(3)
C11B 0.034(3) 0.034(3) 0.021(3) -0.001(2) -0.003(2) -0.002(2)
C12B 0.039(3) 0.027(3) 0.024(3) 0.001(2) -0.004(2) -0.002(2)
C13B 0.040(3) 0.032(3) 0.026(3) -0.004(2) -0.002(2) -0.006(3)
C14B 0.043(3) 0.045(3) 0.032(3) -0.006(3) -0.007(2) -0.006(3)
C15B 0.043(3) 0.052(4) 0.047(3) -0.011(3) -0.003(3) -0.009(3)
C16B 0.063(4) 0.057(4) 0.039(3) -0.018(3) -0.004(3) -0.014(3)
C17B 0.056(4) 0.052(4) 0.037(3) -0.006(3) -0.014(3) -0.002(3)
C18B 0.031(3) 0.047(3) 0.036(3) 0.009(3) 0.009(2) 0.005(3)
C19B 0.031(3) 0.061(4) 0.040(3) 0.000(3) 0.011(3) 0.006(3)
C20B 0.102(6) 0.052(4) 0.062(4) 0.012(4) 0.012(4) 0.017(4)
C21B 0.056(4) 0.059(5) 0.083(5) -0.018(4) -0.003(4) 0.000(4)
C22B 0.038(3) 0.030(3) 0.037(3) -0.008(2) -0.006(2) -0.002(2)
C23B 0.063(4) 0.072(5) 0.065(4) -0.017(4) -0.011(4) -0.020(4)
C24B 0.097(6) 0.077(5) 0.046(4) 0.008(4) 0.002(4) -0.012(5)
C18C 0.044(13) 0.016(10) 0.041(10) -0.018(8) -0.008(9) -0.008(9)

loop_
_atom_type_symbol
_atom_type_description
_atom_type_scat_dispersion_real
_atom_type_scat_dispersion_imag
_atom_type_scat_source
C C 0.0181 0.0091 'International Tables Vol C Tables 4.2.6.8 and 6.1.1.4'
H H 0.0000 0.0000 'International Tables Vol C Tables 4.2.6.8 and 6.1.1.4'
N N 0.0311 0.0180 'International Tables Vol C Tables 4.2.6.8 and 6.1.1.4'
O O 0.0492 0.0322 'International Tables Vol C Tables 4.2.6.8 and 6.1.1.4'

loop_
_geom_angle_atom_site_label_1
_geom_angle_atom_site_label_2
_geom_angle_atom_site_label_3
_geom_angle
C2A O1A C1A 116.5(5)
C13A O7A C14A 120.0(4)
C4A N1A C3A 122.5(5)
C4A N1A H1A 122(4)
C3A N1A H1A 114(4)
C6A N2A C5A 120.4(5)
C6A N2A H2A 120(3)
C5A N2A H2A 116(3)
C11A N3A C10A 127.8(4)
C11A N3A C7A 119.9(4)
C10A N3A C7A 111.8(4)
C13A N4A C12A 120.8(4)
C13A N4A H4A 118(4)
C12A N4A H4A 118(4)
C23A N5A C24A 109.8(5)
C23A N5A C22A 112.9(5)
C24A N5A C22A 111.6(5)
O1A C1A H1AA 109.5
O1A C1A H1AB 109.5
H1AA C1A H1AB 109.5
O1A C1A H1AC 109.5
H1AA C1A H1AC 109.5
H1AB C1A H1AC 109.5
O2A C2A O1A 122.1(6)
O2A C2A C3A 125.0(6)
O1A C2A C3A 112.7(5)
N1A C3A C2A 115.3(5)
N1A C3A C18C 109.7(11)
C2A C3A C18C 135.0(11)
N1A C3A C18A 108.8(5)
C2A C3A C18A 101.8(6)
N1A C3A H3A 110.2
C2A C3A H3A 110.2
C18A C3A H3A 110.2
N1A C3A H3AA 90.6
C2A C3A H3AA 90.6
C18C C3A H3AA 90.6
O3A C4A N1A 123.4(6)
O3A C4A C5A 119.4(6)
N1A C4A C5A 117.1(5)
N2A C5A C4A 115.6(5)
N2A C5A H5AA 108.4
C4A C5A H5AA 108.4
N2A C5A H5AB 108.4
C4A C5A H5AB 108.4
H5AA C5A H5AB 107.4
O4A C6A N2A 123.4(5)
O4A C6A C7A 119.3(5)
N2A C6A C7A 117.3(5)
N3A C7A C6A 115.5(4)
N3A C7A C8A 103.1(5)
C6A C7A C8A 110.0(5)
N3A C7A H7A 109.3
C6A C7A H7A 109.3
C8A C7A H7A 109.3
C9A C8A C7A 106.6(6)
C9A C8A H8AA 110.4
C7A C8A H8AA 110.4
C9A C8A H8AB 110.4
C7A C8A H8AB 110.4
H8AA C8A H8AB 108.6
C8A C9A C10A 108.6(5)
C8A C9A H9AA 110.0
C10A C9A H9AA 110.0
C8A C9A H9AB 110.0
C10A C9A H9AB 110.0
H9AA C9A H9AB 108.3
N3A C10A C9A 102.9(5)
N3A C10A H10A 111.2
C9A C10A H10A 111.2
N3A C10A H10B 111.2
C9A C10A H10B 111.2
H10A C10A H10B 109.1
O5A C11A N3A 121.7(5)
O5A C11A C12A 120.2(4)
N3A C11A C12A 118.1(4)
N4A C12A C22A 109.4(4)
N4A C12A C11A 111.1(4)
C22A C12A C11A 107.2(4)
N4A C12A H12A 109.7
C22A C12A H12A 109.7
C11A C12A H12A 109.7
O6A C13A O7A 125.9(5)
O6A C13A N4A 123.7(5)
O7A C13A N4A 110.4(5)
O7A C14A C17A 110.6(5)
O7A C14A C16A 110.5(5)
C17A C14A C16A 113.0(6)
O7A C14A C15A 102.1(5)
C17A C14A C15A 109.6(5)
C16A C14A C15A 110.5(6)
C14A C15A H15A 109.5
C14A C15A H15B 109.5
H15A C15A H15B 109.5
C14A C15A H15C 109.5
H15A C15A H15C 109.5
H15B C15A H15C 109.5
C14A C16A H16A 109.5
C14A C16A H16B 109.5
H16A C16A H16B 109.5
C14A C16A H16C 109.5
H16A C16A H16C 109.5
H16B C16A H16C 109.5
C14A C17A H17A 109.5
C14A C17A H17B 109.5
H17A C17A H17B 109.5
C14A C17A H17C 109.5
H17A C17A H17C 109.5
H17B C17A H17C 109.5
C19A C18A C3A 112.6(6)
C19A C18A H18A 109.1
C3A C18A H18A 109.1
C19A C18A H18B 109.1
C3A C18A H18B 109.1
H18A C18A H18B 107.8
C18A C19A C21A 116.5(8)
C18A C19A C20A 111.3(8)
C21A C19A C20A 107.0(7)
C18A C19A H19A 107.2
C21A C19A H19A 107.2
C20A C19A H19A 107.2
C19A C20A H20A 109.5
C19A C20A H20B 109.5
H20A C20A H20B 109.5
C19A C20A H20C 109.5
H20A C20A H20C 109.5
H20B C20A H20C 109.5
C19A C21A H21A 109.5
C19A C21A H21B 109.5
H21A C21A H21B 109.5
C19A C21A H21C 109.5
H21A C21A H21C 109.5
H21B C21A H21C 109.5
C20C C19C C21C 144(3)
C20C C19C C18C 109(2)
C21C C19C C18C 101(2)
C20C C19C H19C 98.0
C21C C19C H19C 98.0
C18C C19C H19C 98.0
C19C C20C H20D 109.5
C19C C20C H20E 109.5
H20D C20C H20E 109.5
C19C C20C H20F 109.5
H20D C20C H20F 109.5
H20E C20C H20F 109.5
C19C C21C H21D 109.5
C19C C21C H21E 109.5
H21D C21C H21E 109.5
C19C C21C H21F 109.5
H21D C21C H21F 109.5
H21E C21C H21F 109.5
N5A C22A C12A 109.9(4)
N5A C22A H22A 109.7
C12A C22A H22A 109.7
N5A C22A H22B 109.7
C12A C22A H22B 109.7
H22A C22A H22B 108.2
N5A C23A H23A 109.5
N5A C23A H23B 109.5
H23A C23A H23B 109.5
N5A C23A H23C 109.5
H23A C23A H23C 109.5
H23B C23A H23C 109.5
N5A C24A H24A 109.5
N5A C24A H24B 109.5
H24A C24A H24B 109.5
N5A C24A H24C 109.5
H24A C24A H24C 109.5
H24B C24A H24C 109.5
C2B O1B C1B 115.1(6)
C13B O7B C14B 120.4(4)
C4B N1B C3B 122.0(4)
C4B N1B H1B 119(3)
C3B N1B H1B 119(3)
C6B N2B C5B 120.8(4)
C6B N2B H2B 120(3)
C5B N2B H2B 118(3)
C11B N3B C10B 128.6(4)
C11B N3B C7B 120.1(4)
C10B N3B C7B 111.2(4)
C13B N4B C12B 120.3(4)
C13B N4B H4B 119(3)
C12B N4B H4B 116(3)
C24B N5B C23B 110.8(5)
C24B N5B C22B 111.8(5)
C23B N5B C22B 112.1(5)
O1B C1B H1BA 109.5
O1B C1B H1BB 109.5
H1BA C1B H1BB 109.5
O1B C1B H1BC 109.5
H1BA C1B H1BC 109.5
H1BB C1B H1BC 109.5
O2B C2B O1B 124.3(6)
O2B C2B C3B 122.3(6)
O1B C2B C3B 113.2(5)
N1B C3B C2B 113.9(5)
N1B C3B C18B 110.1(4)
C2B C3B C18B 107.2(5)
N1B C3B H3B 108.5
C2B C3B H3B 108.5
C18B C3B H3B 108.5
O3B C4B N1B 124.2(5)
O3B C4B C5B 118.7(5)
N1B C4B C5B 117.2(4)
N2B C5B C4B 115.3(4)
N2B C5B H5BA 108.4
C4B C5B H5BA 108.4
N2B C5B H5BB 108.4
C4B C5B H5BB 108.4
H5BA C5B H5BB 107.5
O4B C6B N2B 123.0(5)
O4B C6B C7B 118.7(5)
N2B C6B C7B 118.3(4)
N3B C7B C6B 113.8(4)
N3B C7B C8B 104.3(4)
C6B C7B C8B 112.2(4)
N3B C7B H7B 108.8
C6B C7B H7B 108.8
C8B C7B H7B 108.8
C9B C8B C7B 103.2(5)
C9B C8B H8BA 111.1
C7B C8B H8BA 111.1
C9B C8B H8BB 111.1
C7B C8B H8BB 111.1
H8BA C8B H8BB 109.1
C8B C9B C10B 102.9(6)
C8B C9B H9BA 111.2
C10B C9B H9BA 111.2
C8B C9B H9BB 111.2
C10B C9B H9BB 111.2
H9BA C9B H9BB 109.1
N3B C10B C9B 103.1(5)
N3B C10B H10C 111.1
C9B C10B H10C 111.1
N3B C10B H10D 111.1
C9B C10B H10D 111.1
H10C C10B H10D 109.1
O5B C11B N3B 121.0(5)
O5B C11B C12B 120.5(4)
N3B C11B C12B 118.5(4)
N4B C12B C22B 108.9(4)
N4B C12B C11B 109.9(4)
C22B C12B C11B 107.8(4)
N4B C12B H12B 110.1
C22B C12B H12B 110.1
C11B C12B H12B 110.1
O6B C13B O7B 125.5(5)
O6B C13B N4B 124.3(5)
O7B C13B N4B 110.2(5)
O7B C14B C15B 107.5(4)
O7B C14B C17B 111.6(4)
C15B C14B C17B 113.4(5)
O7B C14B C16B 102.5(4)
C15B C14B C16B 110.4(5)
C17B C14B C16B 110.8(5)
C14B C15B H15D 109.5
C14B C15B H15E 109.5
H15D C15B H15E 109.5
C14B C15B H15F 109.5
H15D C15B H15F 109.5
H15E C15B H15F 109.5
C14B C16B H16D 109.5
C14B C16B H16E 109.5
H16D C16B H16E 109.5
C14B C16B H16F 109.5
H16D C16B H16F 109.5
H16E C16B H16F 109.5
C14B C17B H17D 109.5
C14B C17B H17E 109.5
H17D C17B H17E 109.5
C14B C17B H17F 109.5
H17D C17B H17F 109.5
H17E C17B H17F 109.5
C19B C18B C3B 113.8(5)
C19B C18B H18E 108.8
C3B C18B H18E 108.8
C19B C18B H18F 108.8
C3B C18B H18F 108.8
H18E C18B H18F 107.7
C21B C19B C20B 110.1(6)
C21B C19B C18B 109.8(5)
C20B C19B C18B 111.3(5)
C21B C19B H19B 108.5
C20B C19B H19B 108.5
C18B C19B H19B 108.5
C19B C20B H20G 109.5
C19B C20B H20H 109.5
H20G C20B H20H 109.5
C19B C20B H20I 109.5
H20G C20B H20I 109.5
H20H C20B H20I 109.5
C19B C21B H21G 109.5
C19B C21B H21H 109.5
H21G C21B H21H 109.5
C19B C21B H21I 109.5
H21G C21B H21I 109.5
H21H C21B H21I 109.5
N5B C22B C12B 109.1(4)
N5B C22B H22C 109.9
C12B C22B H22C 109.9
N5B C22B H22D 109.9
C12B C22B H22D 109.9
H22C C22B H22D 108.3
N5B C23B H23D 109.5
N5B C23B H23E 109.5
H23D C23B H23E 109.5
N5B C23B H23F 109.5
H23D C23B H23F 109.5
H23E C23B H23F 109.5
N5B C24B H24D 109.5
N5B C24B H24E 109.5
H24D C24B H24E 109.5
N5B C24B H24F 109.5
H24D C24B H24F 109.5
H24E C24B H24F 109.5
C3A C18C C19C 115.5(14)
C3A C18C H18C 108.4
C19C C18C H18C 108.4
C3A C18C H18D 108.4
C19C C18C H18D 108.4
H18C C18C H18D 107.5

loop_
_geom_bond_atom_site_label_1
_geom_bond_atom_site_label_2
_geom_bond_distance
O1A C2A 1.333(7)
O1A C1A 1.465(9)
O2A C2A 1.205(7)
O3A C4A 1.236(6)
O4A C6A 1.226(6)
O5A C11A 1.243(6)
O6A C13A 1.225(6)
O7A C13A 1.347(6)
O7A C14A 1.473(6)
N1A C4A 1.319(7)
N1A C3A 1.463(7)
N1A H1A 0.96(3)
N2A C6A 1.346(7)
N2A C5A 1.443(7)
N2A H2A 0.93(3)
N3A C11A 1.338(6)
N3A C10A 1.471(6)
N3A C7A 1.472(7)
N4A C13A 1.348(7)
N4A C12A 1.450(6)
N4A H4A 0.94(3)
N5A C23A 1.428(8)
N5A C24A 1.439(8)
N5A C22A 1.465(6)
C1A H1AA 0.9800
C1A H1AB 0.9800
C1A H1AC 0.9800
C2A C3A 1.464(9)
C3A C18C 1.605(18)
C3A C18A 1.636(10)
C3A H3A 1.0000
C3A H3AA 1.0000
C4A C5A 1.530(8)
C5A H5AA 0.9900
C5A H5AB 0.9900
C6A C7A 1.524(7)
C7A C8A 1.530(8)
C7A H7A 1.0000
C8A C9A 1.419(10)
C8A H8AA 0.9900
C8A H8AB 0.9900
C9A C10A 1.500(9)
C9A H9AA 0.9900
C9A H9AB 0.9900
C10A H10A 0.9900
C10A H10B 0.9900
C11A C12A 1.530(7)
C12A C22A 1.518(7)
C12A H12A 1.0000
C14A C17A 1.501(9)
C14A C16A 1.513(9)
C14A C15A 1.527(8)
C15A H15A 0.9800
C15A H15B 0.9800
C15A H15C 0.9800
C16A H16A 0.9800
C16A H16B 0.9800
C16A H16C 0.9800
C17A H17A 0.9800
C17A H17B 0.9800
C17A H17C 0.9800
C18A C19A 1.394(12)
C18A H18A 0.9900
C18A H18B 0.9900
C19A C21A 1.534(11)
C19A C20A 1.574(11)
C19A H19A 1.0000
C20A H20A 0.9800
C20A H20B 0.9800
C20A H20C 0.9800
C21A H21A 0.9800
C21A H21B 0.9800
C21A H21C 0.9800
C19C C20C 1.344(19)
C19C C21C 1.35(2)
C19C C18C 1.78(4)
C19C H19C 1.0000
C20C H20D 0.9800
C20C H20E 0.9800
C20C H20F 0.9800
C21C H21D 0.9800
C21C H21E 0.9800
C21C H21F 0.9800
C22A H22A 0.9900
C22A H22B 0.9900
C23A H23A 0.9800
C23A H23B 0.9800
C23A H23C 0.9800
C24A H24A 0.9800
C24A H24B 0.9800
C24A H24C 0.9800
O1B C2B 1.313(8)
O1B C1B 1.452(8)
O2B C2B 1.215(7)
O3B C4B 1.238(6)
O4B C6B 1.236(6)
O5B C11B 1.231(6)
O6B C13B 1.224(6)
O7B C13B 1.344(6)
O7B C14B 1.485(6)
N1B C4B 1.329(7)
N1B C3B 1.456(6)
N1B H1B 0.92(2)
N2B C6B 1.336(6)
N2B C5B 1.454(6)
N2B H2B 0.94(3)
N3B C11B 1.338(6)
N3B C10B 1.468(7)
N3B C7B 1.471(6)
N4B C13B 1.346(7)
N4B C12B 1.471(6)
N4B H4B 0.94(3)
N5B C24B 1.428(8)
N5B C23B 1.438(8)
N5B C22B 1.468(6)
C1B H1BA 0.9800
C1B H1BB 0.9800
C1B H1BC 0.9800
C2B C3B 1.497(8)
C3B C18B 1.544(8)
C3B H3B 1.0000
C4B C5B 1.522(7)
C5B H5BA 0.9900
C5B H5BB 0.9900
C6B C7B 1.518(7)
C7B C8B 1.527(8)
C7B H7B 1.0000
C8B C9B 1.524(10)
C8B H8BA 0.9900
C8B H8BB 0.9900
C9B C10B 1.527(9)
C9B H9BA 0.9900
C9B H9BB 0.9900
C10B H10C 0.9900
C10B H10D 0.9900
C11B C12B 1.526(7)
C12B C22B 1.515(7)
C12B H12B 1.0000
C14B C15B 1.514(8)
C14B C17B 1.517(8)
C14B C16B 1.522(8)
C15B H15D 0.9800
C15B H15E 0.9800
C15B H15F 0.9800
C16B H16D 0.9800
C16B H16E 0.9800
C16B H16F 0.9800
C17B H17D 0.9800
C17B H17E 0.9800
C17B H17F 0.9800
C18B C19B 1.530(8)
C18B H18E 0.9900
C18B H18F 0.9900
C19B C21B 1.511(9)
C19B C20B 1.528(8)
C19B H19B 1.0000
C20B H20G 0.9800
C20B H20H 0.9800
C20B H20I 0.9800
C21B H21G 0.9800
C21B H21H 0.9800
C21B H21I 0.9800
C22B H22C 0.9900
C22B H22D 0.9900
C23B H23D 0.9800
C23B H23E 0.9800
C23B H23F 0.9800
C24B H24D 0.9800
C24B H24E 0.9800
C24B H24F 0.9800
C18C H18C 0.9900
C18C H18D 0.9900

loop_
_geom_hbond_atom_site_label_D
_geom_hbond_atom_site_label_H
_geom_hbond_atom_site_label_A
_geom_hbond_distance_DH
_geom_hbond_distance_HA
_geom_hbond_distance_DA
_geom_hbond_angle_DHA
_geom_hbond_site_symmetry_A
N2B H2B O6B 0.94(3) 2.04(3) 2.931(6) 159(5) .
N1B H1B O5B 0.92(2) 2.09(3) 2.978(5) 163(4) .
N2A H2A O6A 0.93(3) 1.98(3) 2.885(6) 164(5) .
N4B H4B O4A 0.94(3) 1.97(3) 2.874(6) 160(5) .
N1A H1A O5A 0.96(3) 2.09(3) 3.038(6) 169(6) .
N4A H4A O4B 0.94(3) 2.04(4) 2.939(6) 159(6) 1_545

loop_
_geom_torsion_atom_site_label_1
_geom_torsion_atom_site_label_2
_geom_torsion_atom_site_label_3
_geom_torsion_atom_site_label_4
_geom_torsion
C1A O1A C2A O2A 3.3(10)
C1A O1A C2A C3A -172.0(7)
C4A N1A C3A C2A -120.8(7)
C4A N1A C3A C18C 61.0(11)
C4A N1A C3A C18A 125.6(6)
O2A C2A C3A N1A 152.5(6)
O1A C2A C3A N1A -32.4(9)
O2A C2A C3A C18C -29.9(17)
O1A C2A C3A C18C 145.2(13)
O2A C2A C3A C18A -90.0(8)
O1A C2A C3A C18A 85.1(6)
C3A N1A C4A O3A 7.9(10)
C3A N1A C4A C5A -175.2(5)
C6A N2A C5A C4A 82.9(6)
O3A C4A C5A N2A -176.2(5)
N1A C4A C5A N2A 6.8(8)
C5A N2A C6A O4A 5.1(8)
C5A N2A C6A C7A -177.3(5)
C11A N3A C7A C6A 61.9(6)
C10A N3A C7A C6A -125.7(5)
C11A N3A C7A C8A -178.0(5)
C10A N3A C7A C8A -5.6(6)
O4A C6A C7A N3A -164.1(5)
N2A C6A C7A N3A 18.2(7)
O4A C6A C7A C8A 79.8(7)
N2A C6A C7A C8A -97.9(6)
N3A C7A C8A C9A 20.3(8)
C6A C7A C8A C9A 144.0(7)
C7A C8A C9A C10A -27.8(9)
C11A N3A C10A C9A 161.5(6)
C7A N3A C10A C9A -10.1(6)
C8A C9A C10A N3A 23.5(9)
C10A N3A C11A O5A -173.0(5)
C7A N3A C11A O5A -2.0(7)
C10A N3A C11A C12A 6.0(7)
C7A N3A C11A C12A 177.1(4)
C13A N4A C12A C22A -170.5(5)
C13A N4A C12A C11A -52.3(6)
O5A C11A C12A N4A -54.1(6)
N3A C11A C12A N4A 126.8(5)
O5A C11A C12A C22A 65.4(6)
N3A C11A C12A C22A -113.7(5)
C14A O7A C13A O6A 0.5(8)
C14A O7A C13A N4A -178.9(4)
C12A N4A C13A O6A 8.2(8)
C12A N4A C13A O7A -172.4(4)
C13A O7A C14A C17A -65.7(7)
C13A O7A C14A C16A 60.2(7)
C13A O7A C14A C15A 177.8(5)
N1A C3A C18A C19A -69.0(8)
C2A C3A C18A C19A 168.9(6)
C3A C18A C19A C21A -65.4(10)
C3A C18A C19A C20A 171.7(6)
C23A N5A C22A C12A -131.8(6)
C24A N5A C22A C12A 104.0(6)
N4A C12A C22A N5A -175.6(4)
C11A C12A C22A N5A 63.8(6)
C1B O1B C2B O2B 2.6(10)
C1B O1B C2B C3B -173.5(6)
C4B N1B C3B C2B -100.3(6)
C4B N1B C3B C18B 139.3(5)
O2B C2B C3B N1B 155.0(6)
O1B C2B C3B N1B -28.7(7)
O2B C2B C3B C18B -82.9(7)
O1B C2B C3B C18B 93.3(6)
C3B N1B C4B O3B 4.9(9)
C3B N1B C4B C5B -174.5(5)
C6B N2B C5B C4B 81.0(6)
O3B C4B C5B N2B -175.2(5)
N1B C4B C5B N2B 4.2(7)
C5B N2B C6B O4B 7.7(7)
C5B N2B C6B C7B -173.4(4)
C11B N3B C7B C6B 66.7(6)
C10B N3B C7B C6B -116.3(5)
C11B N3B C7B C8B -170.7(5)
C10B N3B C7B C8B 6.3(6)
O4B C6B C7B N3B -166.3(4)
N2B C6B C7B N3B 14.8(7)
O4B C6B C7B C8B 75.6(6)
N2B C6B C7B C8B -103.3(6)
N3B C7B C8B C9B -27.9(6)
C6B C7B C8B C9B 95.7(6)
C7B C8B C9B C10B 38.8(7)
C11B N3B C10B C9B -165.4(6)
C7B N3B C10B C9B 17.9(7)
C8B C9B C10B N3B -34.7(7)
C10B N3B C11B O5B 179.9(5)
C7B N3B C11B O5B -3.7(7)
C10B N3B C11B C12B -1.9(8)
C7B N3B C11B C12B 174.5(4)
C13B N4B C12B C22B -171.4(5)
C13B N4B C12B C11B -53.5(6)
O5B C11B C12B N4B -56.3(6)
N3B C11B C12B N4B 125.5(5)
O5B C11B C12B C22B 62.3(6)
N3B C11B C12B C22B -115.9(5)
C14B O7B C13B O6B -6.6(8)
C14B O7B C13B N4B 173.8(4)
C12B N4B C13B O6B 5.3(8)
C12B N4B C13B O7B -175.1(4)
C13B O7B C14B C15B -67.9(6)
C13B O7B C14B C17B 57.1(6)
C13B O7B C14B C16B 175.7(5)
N1B C3B C18B C19B -67.2(6)
C2B C3B C18B C19B 168.4(5)
C3B C18B C19B C21B 171.4(5)
C3B C18B C19B C20B -66.4(6)
C24B N5B C22B C12B 88.6(6)
C23B N5B C22B C12B -146.2(5)
N4B C12B C22B N5B -175.2(4)
C11B C12B C22B N5B 65.6(5)
N1A C3A C18C C19C 75(2)
C2A C3A C18C C19C -103(3)
C20C C19C C18C C3A -23(4)
C21C C19C C18C C3A 136(2)
